data_8106381
loop_
_publ_author_name
'Chen, Fei'
'Lang, Tianqiong'
'Luo, Guoyong'
'Yang, Wude'

_publ_section_title
;
 The crystal structure of
 2-hydroxy-4-((2-hydroxy-4-methoxy-3,6-dimethylbenzoyl)oxy)-3,6-dimethylbenzoic
 acid--methanol (1/1), C20H24O8
;
_journal_issue 6
_journal_name_full 'Zeitschrift f\"ur Kristallographie - New Crystal Structures'
_journal_page_first 1013
_journal_page_last 1014
_journal_paper_doi 10.1515/ncrs-2018-0137
_journal_volume 233
_journal_year 2018
_chemical_formula_moiety 'C19 H20 O7, C H4 O'
_chemical_formula_sum 'C20 H24 O8'
_chemical_formula_weight 392.39
_space_group_crystal_system triclinic
_space_group_IT_number 2
_space_group_name_Hall '-P 1'
_space_group_name_H-M_alt 'P -1'
_atom_sites_solution_hydrogens geom
_atom_sites_solution_primary dual
_cell_angle_alpha 88.815(8)
_cell_angle_beta 86.346(8)
_cell_angle_gamma 80.052(9)
_cell_formula_units_Z 2
_cell_length_a 4.6850(6)
_cell_length_b 7.1895(2)
_cell_length_c 29.1839(3)
_cell_measurement_reflns_used 488
_cell_measurement_temperature 205
_cell_measurement_theta_max 20.964
_cell_measurement_theta_min 2.797
_cell_volume 966.20(13)
_computing_cell_refinement 'SAINT v8.34A (Bruker, 2013)'
_computing_data_reduction 'SAINT v8.34A (Bruker, 2013)'
_computing_molecular_graphics 'Olex2 (Dolomanov et al., 2009)'
_computing_publication_material 'Olex2 (Dolomanov et al., 2009)'
_computing_structure_refinement 'ShelXL (Sheldrick, 2015)'
_computing_structure_solution 'ShelXT (Sheldrick, 2015)'
_diffrn_ambient_temperature 205.0
_diffrn_measured_fraction_theta_full 0.990
_diffrn_measured_fraction_theta_max 0.990
_diffrn_measurement_device_type 'Bruker APEX-II CCD'
_diffrn_measurement_method '\f and \w scans'
_diffrn_radiation_type MoK\a
_diffrn_radiation_wavelength 0.71073
_diffrn_reflns_av_R_equivalents 0.0777
_diffrn_reflns_av_unetI/netI 0.1330
_diffrn_reflns_Laue_measured_fraction_full 0.990
_diffrn_reflns_Laue_measured_fraction_max 0.990
_diffrn_reflns_limit_h_max 5
_diffrn_reflns_limit_h_min -5
_diffrn_reflns_limit_k_max 8
_diffrn_reflns_limit_k_min -7
_diffrn_reflns_limit_l_max 35
_diffrn_reflns_limit_l_min -35
_diffrn_reflns_number 7616
_diffrn_reflns_point_group_measured_fraction_full 0.990
_diffrn_reflns_point_group_measured_fraction_max 0.990
_diffrn_reflns_theta_full 25.242
_diffrn_reflns_theta_max 25.500
_diffrn_reflns_theta_min 2.798
_diffrn_standards_number 0
_exptl_absorpt_coefficient_mu 0.105
_exptl_absorpt_correction_T_max 0.7456
_exptl_absorpt_correction_T_min 0.6132
_exptl_absorpt_correction_type multi-scan
_exptl_absorpt_process_details
;SADABS-2014/5 (Bruker,2014/5) was used for absorption correction. 
wR2(int) was 0.0677 before and 0.0511 after correction. The Ratio 
of minimum to maximum transmission is 0.8224. The \l/2 correction 
factor is 0.00150.
;
_exptl_crystal_colour colourless
_exptl_crystal_colour_primary colourless
_exptl_crystal_density_diffrn 1.349
_exptl_crystal_description block
_exptl_crystal_F_000 416
_exptl_crystal_size_max 0.18
_exptl_crystal_size_mid 0.15
_exptl_crystal_size_min 0.11
_refine_diff_density_max 0.297
_refine_diff_density_min -0.324
_refine_diff_density_rms 0.068
_refine_ls_extinction_coef .
_refine_ls_extinction_method none
_refine_ls_goodness_of_fit_ref 0.915
_refine_ls_hydrogen_treatment constr
_refine_ls_matrix_type full
_refine_ls_number_parameters 263
_refine_ls_number_reflns 3587
_refine_ls_number_restraints 0
_refine_ls_restrained_S_all 0.915
_refine_ls_R_factor_all 0.1728
_refine_ls_R_factor_gt 0.0785
_refine_ls_shift/su_max 0.000
_refine_ls_shift/su_mean 0.000
_refine_ls_structure_factor_coef Fsqd
_refine_ls_weighting_details 'w=1/[\s^2^(Fo^2^)+(0.1011P)^2^] where P=(Fo^2^+2Fc^2^)/3'
_refine_ls_weighting_scheme calc
_refine_ls_wR_factor_gt 0.1854
_refine_ls_wR_factor_ref 0.2235
_reflns_Friedel_coverage 0.000
_reflns_Friedel_fraction_full .
_reflns_Friedel_fraction_max .
_reflns_number_gt 1596
_reflns_number_total 3587
_reflns_threshold_expression 'I > 2\s(I)'
_cod_data_source_file suppl_ncrs-2018-0137_suppl.cif
_cod_data_source_block mo
_cod_database_code 8106381
_shelx_space_group_comment
;
The symmetry employed for this shelxl refinement is uniquely defined
by the following loop, which should always be used as a source of
symmetry information in preference to the above space-group names.
They are only intended as comments.
;
_shelx_estimated_absorpt_t_max 0.989
_shelx_estimated_absorpt_t_min 0.981
_olex2_refinement_description
;
1. Fixed Uiso
 At 1.2 times of:
  All C(H) groups
 At 1.5 times of:
  All C(H,H,H) groups, All O(H) groups
2.a Aromatic/amide H refined with riding coordinates:
 C7(H7A), C12(H12)
2.b Idealised Me refined as rotating group:
 C1(H1A,H1B,H1C), C8(H8A,H8B,H8C), C9(H9A,H9B,H9C), C14(H14A,H14B,H14C),
 C18(H18A,H18B,H18C), C20(H20A,H20B,H20C)
2.c Idealised tetrahedral OH refined as rotating group:
 O2(H2), O5(H5), O7(H7), O8(H8)
;
_olex2_submission_special_instructions 'No special instructions were received'

loop_
_space_group_symop_operation_xyz
'x, y, z'
'-x, -y, -z'

loop_
_atom_site_label
_atom_site_type_symbol
_atom_site_fract_x
_atom_site_fract_y
_atom_site_fract_z
_atom_site_U_iso_or_equiv
_atom_site_adp_type
_atom_site_occupancy
_atom_site_site_symmetry_order
_atom_site_calc_flag
_atom_site_refinement_flags_posn
_atom_site_refinement_flags_adp
_atom_site_refinement_flags_occupancy
_atom_site_disorder_assembly
_atom_site_disorder_group
O1 O 0.9038(7) 0.8925(4) 0.94691(10) 0.0460(9) Uani 1 1 d . . . . .
O2 O 1.1163(7) 0.3271(4) 0.86746(10) 0.0430(9) Uani 1 1 d . . . . .
H2 H 1.0495 0.2670 0.8479 0.065 Uiso 1 1 calc GR . . . .
O3 O 0.8414(7) 0.2826(4) 0.79688(10) 0.0403(8) Uani 1 1 d . . . . .
O4 O 0.6109(7) 0.5386(4) 0.76159(9) 0.0353(8) Uani 1 1 d . . . . .
O5 O 0.7767(8) 0.4603(5) 0.60299(10) 0.0487(10) Uani 1 1 d . . . . .
H5 H 0.7427 0.3970 0.5812 0.073 Uiso 1 1 calc GR . . . .
O6 O 0.5562(9) 0.2145(5) 0.56293(11) 0.0610(11) Uani 1 1 d . . . . .
O7 O 0.3368(10) 0.0108(5) 0.60275(11) 0.0657(12) Uani 1 1 d . . . . .
H7 H 0.3084 -0.0212 0.5765 0.099 Uiso 1 1 calc GR . . . .
C1 C 0.7421(12) 1.0794(6) 0.95271(16) 0.0519(15) Uani 1 1 d . . . . .
H1A H 0.7906 1.1585 0.9270 0.078 Uiso 1 1 calc GR . . . .
H1B H 0.7902 1.1315 0.9811 0.078 Uiso 1 1 calc GR . . . .
H1C H 0.5360 1.0750 0.9540 0.078 Uiso 1 1 calc GR . . . .
C2 C 0.8582(10) 0.7945(6) 0.90992(14) 0.0340(11) Uani 1 1 d . . . . .
C3 C 1.0129(10) 0.6120(6) 0.90621(14) 0.0331(11) Uani 1 1 d . . . . .
C4 C 0.9642(9) 0.5068(6) 0.86952(14) 0.0297(10) Uani 1 1 d . . . . .
C5 C 0.7704(9) 0.5777(6) 0.83570(13) 0.0281(10) Uani 1 1 d . . . . .
C6 C 0.6166(10) 0.7642(6) 0.83967(14) 0.0317(11) Uani 1 1 d . . . . .
C7 C 0.6596(10) 0.8688(6) 0.87702(14) 0.0357(11) Uani 1 1 d . . . . .
H7A H 0.5545 0.9919 0.8806 0.043 Uiso 1 1 calc R . . . .
C8 C 0.4013(11) 0.8605(6) 0.80708(15) 0.0409(12) Uani 1 1 d . . . . .
H8A H 0.5026 0.8875 0.7783 0.061 Uiso 1 1 calc GR . . . .
H8B H 0.2989 0.9776 0.8204 0.061 Uiso 1 1 calc GR . . . .
H8C H 0.2633 0.7786 0.8014 0.061 Uiso 1 1 calc GR . . . .
C9 C 1.2282(11) 0.5307(7) 0.94092(15) 0.0442(13) Uani 1 1 d . . . . .
H9A H 1.1576 0.4284 0.9578 0.066 Uiso 1 1 calc GR . . . .
H9B H 1.2509 0.6286 0.9621 0.066 Uiso 1 1 calc GR . . . .
H9C H 1.4141 0.4831 0.9251 0.066 Uiso 1 1 calc GR . . . .
C10 C 0.7440(9) 0.4511(7) 0.79800(13) 0.0285(10) Uani 1 1 d . . . . .
C11 C 0.5839(9) 0.4348(6) 0.72212(14) 0.0303(11) Uani 1 1 d . . . . .
C12 C 0.4198(9) 0.2926(6) 0.72561(13) 0.0280(10) Uani 1 1 d . . . . .
H12 H 0.3404 0.2605 0.7545 0.034 Uiso 1 1 calc R . . . .
C13 C 0.3709(9) 0.1967(6) 0.68699(14) 0.0282(10) Uani 1 1 d . . . . .
C14 C 0.1888(10) 0.0438(6) 0.69364(14) 0.0328(11) Uani 1 1 d . . . . .
H14A H 0.0299 0.0674 0.6734 0.049 Uiso 1 1 calc GR . . . .
H14B H 0.1114 0.0432 0.7253 0.049 Uiso 1 1 calc GR . . . .
H14C H 0.3077 -0.0777 0.6866 0.049 Uiso 1 1 calc GR . . . .
C15 C 0.4918(9) 0.2523(6) 0.64355(13) 0.0275(10) Uani 1 1 d . . . . .
C16 C 0.6542(9) 0.3988(6) 0.64224(14) 0.0313(11) Uani 1 1 d . . . . .
C17 C 0.7019(9) 0.4947(6) 0.68148(14) 0.0302(10) Uani 1 1 d . . . . .
C18 C 0.8738(10) 0.6519(6) 0.67723(15) 0.0394(12) Uani 1 1 d . . . . .
H18A H 0.8730 0.7101 0.7069 0.059 Uiso 1 1 calc GR . . . .
H18B H 0.7878 0.7455 0.6554 0.059 Uiso 1 1 calc GR . . . .
H18C H 1.0721 0.6021 0.6666 0.059 Uiso 1 1 calc GR . . . .
C19 C 0.4629(11) 0.1581(7) 0.60026(15) 0.0417(13) Uani 1 1 d . . . . .
O8 O 0.2902(11) 0.8494(7) 0.52745(12) 0.0875(16) Uani 1 1 d . . . . .
H8 H 0.3414 0.8568 0.4998 0.131 Uiso 1 1 calc GR . . . .
C20 C 0.1197(16) 0.7091(10) 0.5339(2) 0.095(3) Uani 1 1 d . . . . .
H20A H -0.0503 0.7401 0.5161 0.143 Uiso 1 1 calc GR . . . .
H20B H 0.0592 0.7008 0.5662 0.143 Uiso 1 1 calc GR . . . .
H20C H 0.2314 0.5889 0.5239 0.143 Uiso 1 1 calc GR . . . .

loop_
_atom_site_aniso_label
_atom_site_aniso_U_11
_atom_site_aniso_U_22
_atom_site_aniso_U_33
_atom_site_aniso_U_23
_atom_site_aniso_U_13
_atom_site_aniso_U_12
O1 0.069(3) 0.034(2) 0.0339(18) -0.0137(14) -0.0124(16) -0.0008(17)
O2 0.051(2) 0.032(2) 0.041(2) -0.0104(14) -0.0091(15) 0.0080(17)
O3 0.055(2) 0.028(2) 0.0361(19) -0.0088(14) -0.0045(15) -0.0013(17)
O4 0.055(2) 0.0265(18) 0.0273(17) -0.0038(13) -0.0136(14) -0.0103(15)
O5 0.065(3) 0.049(2) 0.038(2) -0.0046(16) 0.0068(17) -0.0315(19)
O6 0.094(3) 0.075(3) 0.0229(19) -0.0123(17) 0.0091(17) -0.044(2)
O7 0.116(3) 0.062(3) 0.033(2) -0.0156(18) 0.002(2) -0.058(3)
C1 0.078(4) 0.028(3) 0.047(3) -0.019(2) -0.009(3) 0.001(3)
C2 0.041(3) 0.035(3) 0.026(2) -0.0087(19) -0.0042(19) -0.004(2)
C3 0.035(3) 0.034(3) 0.032(3) -0.006(2) -0.0046(19) -0.007(2)
C4 0.030(3) 0.028(3) 0.029(2) -0.0032(19) 0.0016(18) 0.001(2)
C5 0.033(3) 0.025(3) 0.027(2) -0.0055(18) -0.0007(18) -0.006(2)
C6 0.035(3) 0.029(3) 0.031(3) -0.0050(19) -0.0063(19) -0.002(2)
C7 0.044(3) 0.026(3) 0.034(3) -0.0048(19) -0.004(2) 0.005(2)
C8 0.053(3) 0.025(3) 0.041(3) -0.007(2) -0.011(2) 0.006(2)
C9 0.049(3) 0.043(3) 0.038(3) -0.006(2) -0.014(2) 0.005(3)
C10 0.031(3) 0.030(3) 0.024(2) -0.0001(19) -0.0002(18) -0.007(2)
C11 0.033(3) 0.030(3) 0.028(2) -0.0060(19) -0.0043(19) -0.007(2)
C12 0.031(3) 0.029(3) 0.025(2) -0.0005(18) -0.0024(18) -0.006(2)
C13 0.029(3) 0.024(3) 0.032(2) -0.0048(18) -0.0032(18) -0.007(2)
C14 0.039(3) 0.033(3) 0.029(2) -0.0004(19) -0.0028(19) -0.011(2)
C15 0.033(3) 0.026(3) 0.025(2) -0.0002(18) -0.0060(18) -0.008(2)
C16 0.032(3) 0.036(3) 0.024(2) 0.0000(19) 0.0069(18) -0.005(2)
C17 0.030(3) 0.025(3) 0.037(3) -0.0030(19) -0.0035(19) -0.007(2)
C18 0.040(3) 0.035(3) 0.044(3) -0.006(2) 0.000(2) -0.010(2)
C19 0.045(3) 0.051(4) 0.031(3) -0.007(2) -0.005(2) -0.013(3)
O8 0.145(4) 0.105(3) 0.036(2) -0.023(2) 0.013(2) -0.093(3)
C20 0.122(6) 0.111(6) 0.072(5) -0.011(4) 0.020(4) -0.081(5)

loop_
_atom_type_symbol
_atom_type_description
_atom_type_scat_dispersion_real
_atom_type_scat_dispersion_imag
_atom_type_scat_source
C C 0.0033 0.0016 'International Tables Vol C Tables 4.2.6.8 and 6.1.1.4'
H H 0.0000 0.0000 'International Tables Vol C Tables 4.2.6.8 and 6.1.1.4'
O O 0.0106 0.0060 'International Tables Vol C Tables 4.2.6.8 and 6.1.1.4'

loop_
_geom_angle_atom_site_label_1
_geom_angle_atom_site_label_2
_geom_angle_atom_site_label_3
_geom_angle
_geom_angle_site_symmetry_1
_geom_angle_site_symmetry_3
C2 O1 C1 118.0(4) . .
C4 O2 H2 109.5 . .
C10 O4 C11 120.0(3) . .
C16 O5 H5 109.5 . .
C19 O7 H7 109.5 . .
O1 C1 H1A 109.5 . .
O1 C1 H1B 109.5 . .
O1 C1 H1C 109.5 . .
H1A C1 H1B 109.5 . .
H1A C1 H1C 109.5 . .
H1B C1 H1C 109.5 . .
O1 C2 C3 116.3(4) . .
O1 C2 C7 122.8(4) . .
C3 C2 C7 120.9(4) . .
C2 C3 C9 121.6(4) . .
C4 C3 C2 117.5(4) . .
C4 C3 C9 120.9(4) . .
O2 C4 C3 115.9(4) . .
O2 C4 C5 121.1(4) . .
C3 C4 C5 123.0(4) . .
C4 C5 C10 117.2(4) . .
C6 C5 C4 118.9(4) . .
C6 C5 C10 124.0(4) . .
C5 C6 C8 125.7(4) . .
C7 C6 C5 118.4(4) . .
C7 C6 C8 115.9(4) . .
C2 C7 H7A 119.3 . .
C6 C7 C2 121.4(4) . .
C6 C7 H7A 119.3 . .
C6 C8 H8A 109.5 . .
C6 C8 H8B 109.5 . .
C6 C8 H8C 109.5 . .
H8A C8 H8B 109.5 . .
H8A C8 H8C 109.5 . .
H8B C8 H8C 109.5 . .
C3 C9 H9A 109.5 . .
C3 C9 H9B 109.5 . .
C3 C9 H9C 109.5 . .
H9A C9 H9B 109.5 . .
H9A C9 H9C 109.5 . .
H9B C9 H9C 109.5 . .
O3 C10 O4 120.4(4) . .
O3 C10 C5 125.3(4) . .
O4 C10 C5 114.2(4) . .
C12 C11 O4 119.0(4) . .
C17 C11 O4 116.8(4) . .
C17 C11 C12 123.9(4) . .
C11 C12 H12 119.7 . .
C11 C12 C13 120.7(4) . .
C13 C12 H12 119.7 . .
C12 C13 C14 117.4(4) . .
C12 C13 C15 117.9(4) . .
C15 C13 C14 124.7(4) . .
C13 C14 H14A 109.5 . .
C13 C14 H14B 109.5 . .
C13 C14 H14C 109.5 . .
H14A C14 H14B 109.5 . .
H14A C14 H14C 109.5 . .
H14B C14 H14C 109.5 . .
C13 C15 C19 123.1(4) . .
C16 C15 C13 118.7(4) . .
C16 C15 C19 118.1(4) . .
O5 C16 C15 122.9(4) . .
O5 C16 C17 114.2(4) . .
C17 C16 C15 122.9(4) . .
C11 C17 C16 116.0(4) . .
C11 C17 C18 124.3(4) . .
C16 C17 C18 119.8(4) . .
C17 C18 H18A 109.5 . .
C17 C18 H18B 109.5 . .
C17 C18 H18C 109.5 . .
H18A C18 H18B 109.5 . .
H18A C18 H18C 109.5 . .
H18B C18 H18C 109.5 . .
O6 C19 O7 120.8(4) . .
O6 C19 C15 122.0(4) . .
O7 C19 C15 117.2(4) . .
C20 O8 H8 109.5 . .
O8 C20 H20A 109.5 . .
O8 C20 H20B 109.5 . .
O8 C20 H20C 109.5 . .
H20A C20 H20B 109.5 . .
H20A C20 H20C 109.5 . .
H20B C20 H20C 109.5 . .

loop_
_geom_bond_atom_site_label_1
_geom_bond_atom_site_label_2
_geom_bond_distance
_geom_bond_site_symmetry_2
O1 C1 1.432(5) .
O1 C2 1.349(5) .
O2 H2 0.8300 .
O2 C4 1.364(5) .
O3 C10 1.219(5) .
O4 C10 1.355(5) .
O4 C11 1.410(5) .
O5 H5 0.8300 .
O5 C16 1.349(5) .
O6 C19 1.235(5) .
O7 H7 0.8300 .
O7 C19 1.298(5) .
C1 H1A 0.9700 .
C1 H1B 0.9700 .
C1 H1C 0.9700 .
C2 C3 1.388(6) .
C2 C7 1.412(6) .
C3 C4 1.376(6) .
C3 C9 1.512(6) .
C4 C5 1.412(6) .
C5 C6 1.411(6) .
C5 C10 1.467(5) .
C6 C7 1.381(6) .
C6 C8 1.502(6) .
C7 H7A 0.9400 .
C8 H8A 0.9700 .
C8 H8B 0.9700 .
C8 H8C 0.9700 .
C9 H9A 0.9700 .
C9 H9B 0.9700 .
C9 H9C 0.9700 .
C11 C12 1.380(6) .
C11 C17 1.370(6) .
C12 H12 0.9400 .
C12 C13 1.385(5) .
C13 C14 1.506(6) .
C13 C15 1.433(6) .
C14 H14A 0.9700 .
C14 H14B 0.9700 .
C14 H14C 0.9700 .
C15 C16 1.400(6) .
C15 C19 1.470(6) .
C16 C17 1.398(6) .
C17 C18 1.496(6) .
C18 H18A 0.9700 .
C18 H18B 0.9700 .
C18 H18C 0.9700 .
O8 H8 0.8300 .
O8 C20 1.394(6) .
C20 H20A 0.9700 .
C20 H20B 0.9700 .
C20 H20C 0.9700 .
